data_4037444
loop_
_publ_author_name
'Baumann, Marcus'
'Baxendale, Ian R.'

_publ_section_title
;
 Diastereoselective Trifluoroacetylation of Highly Substituted
 Pyrrolidines by a Dakin-West Process.
;
_journal_issue 23
_journal_name_full 'The Journal of organic chemistry'
_journal_page_first 11898
_journal_page_last 11908
_journal_paper_doi 10.1021/acs.joc.6b02346
_journal_volume 81
_journal_year 2016
_chemical_formula_moiety 'C25 H28 F7 N O5'
_chemical_formula_sum 'C25 H28 F7 N O5'
_chemical_formula_weight 555.48
_space_group_crystal_system triclinic
_space_group_IT_number 2
_space_group_name_Hall '-P 1'
_space_group_name_H-M_alt 'P -1'
_atom_sites_solution_hydrogens geom
_atom_sites_solution_primary direct
_atom_sites_solution_secondary difmap
_audit_creation_date 2016-07-22
_audit_creation_method
;
Olex2 1.2-beta
(compiled 2016.07.08 svn.r3312 for OlexSys, GUI svn.r5203)
;
_cell_angle_alpha 101.028(3)
_cell_angle_beta 92.592(3)
_cell_angle_gamma 111.947(3)
_cell_formula_units_Z 4
_cell_length_a 9.3392(6)
_cell_length_b 12.0373(8)
_cell_length_c 25.2796(17)
_cell_measurement_reflns_used 9914
_cell_measurement_temperature 120
_cell_measurement_theta_max 27.438
_cell_measurement_theta_min 2.203
_cell_volume 2565.9(3)
_computing_cell_refinement 'SAINT v8.37A (Bruker, 2016)'
_computing_data_collection 'APEX3 v.2016.1-0 (Bruker, 2016)'
_computing_data_reduction 'SAINT v8.37A (Bruker, 2016)'
_computing_molecular_graphics 'Olex2 (Dolomanov et al., 2009)'
_computing_publication_material 'Olex2 (Dolomanov et al., 2009)'
_computing_structure_refinement 'ShelXL 2014/7 multi-CPU (Sheldrick, 2015)'
_computing_structure_solution 'ShelXS 2013/1 (Sheldrick, 2008)'
_diffrn_ambient_temperature 120
_diffrn_detector_type 'Bruker PHOTON 100 CMOS'
_diffrn_measured_fraction_theta_full 0.996
_diffrn_measured_fraction_theta_max 0.994
_diffrn_measurement_device '3-circle area detector diffractometer'
_diffrn_measurement_device_type D8V_Mo
_diffrn_measurement_method '\f and \w scans'
_diffrn_radiation_monochromator 'focusing mirrors'
_diffrn_radiation_probe x-ray
_diffrn_radiation_type MoK\a
_diffrn_radiation_wavelength 0.71073
_diffrn_reflns_av_R_equivalents 0.0493
_diffrn_reflns_av_unetI/netI 0.0499
_diffrn_reflns_Laue_measured_fraction_full 0.996
_diffrn_reflns_Laue_measured_fraction_max 0.994
_diffrn_reflns_limit_h_max 12
_diffrn_reflns_limit_h_min -12
_diffrn_reflns_limit_k_max 15
_diffrn_reflns_limit_k_min -15
_diffrn_reflns_limit_l_max 32
_diffrn_reflns_limit_l_min -13
_diffrn_reflns_number 47813
_diffrn_reflns_point_group_measured_fraction_full 0.996
_diffrn_reflns_point_group_measured_fraction_max 0.994
_diffrn_reflns_theta_full 25.242
_diffrn_reflns_theta_max 27.569
_diffrn_reflns_theta_min 2.203
_diffrn_source 'ImuS microsource'
_diffrn_standards_number 0
_exptl_absorpt_coefficient_mu 0.132
_exptl_absorpt_correction_T_max 1.0000
_exptl_absorpt_correction_T_min 0.8896
_exptl_absorpt_correction_type multi-scan
_exptl_absorpt_process_details
;
SADABS-2014/5 (Bruker,2014/5) was used for absorption correction.
wR2(int) was 0.1087 before and 0.0632 after correction.
The Ratio of minimum to maximum transmission is 0.8896.
The \l/2 correction factor is Not present.
;
_exptl_crystal_colour colourless
_exptl_crystal_colour_primary colourless
_exptl_crystal_density_diffrn 1.438
_exptl_crystal_description 'irregular block'
_exptl_crystal_F_000 1152
_exptl_crystal_size_max 0.209
_exptl_crystal_size_mid 0.156
_exptl_crystal_size_min 0.143
_refine_diff_density_max 0.620
_refine_diff_density_min -0.503
_refine_diff_density_rms 0.097
_refine_ls_extinction_method none
_refine_ls_goodness_of_fit_ref 1.086
_refine_ls_hydrogen_treatment mixed
_refine_ls_matrix_type full
_refine_ls_number_parameters 733
_refine_ls_number_reflns 11788
_refine_ls_number_restraints 558
_refine_ls_restrained_S_all 1.077
_refine_ls_R_factor_all 0.1057
_refine_ls_R_factor_gt 0.0855
_refine_ls_shift/su_max 0.006
_refine_ls_shift/su_mean 0.000
_refine_ls_structure_factor_coef Fsqd
_refine_ls_weighting_details 'w=1/[\s^2^(Fo^2^)+(0.0610P)^2^+10.4260P] where P=(Fo^2^+2Fc^2^)/3'
_refine_ls_weighting_scheme calc
_refine_ls_wR_factor_gt 0.2158
_refine_ls_wR_factor_ref 0.2254
_reflns_Friedel_coverage 0.000
_reflns_number_gt 9349
_reflns_number_total 11788
_reflns_threshold_expression 'I > 2\s(I)'
_cod_data_source_file jo6b02346_si_001.cif
_cod_data_source_block 17h
_cod_depositor_comments
;
The following automatic conversions were performed:

data item '_diffrn_radiation_probe' value 'X-ray' was changed to
'x-ray' in accordance with the
/home/saulius/struct/COD-crude-data/automatic-downloads/DataCite-retrospective/ACS/depositions/lib/dictionaries/cif_core.dic
dictionary named 'cif_core.dic' version 2.4.2 last updated on
2011-04-26.

Automatic conversion script
Id: cif_fix_values 6909 2019-04-08 15:41:33Z antanas 
;
_cod_database_code 4037444
_shelx_space_group_comment
;
The symmetry employed for this shelxl refinement is uniquely defined
by the following loop, which should always be used as a source of
symmetry information in preference to the above space-group names.
They are only intended as comments.
;
_shelx_estimated_absorpt_t_max 0.981
_shelx_estimated_absorpt_t_min 0.973
_exptl_twin_twinlaw_details '-1 0 0 0 -1 0 0.734 1.016 1'
_olex2_refinement_description
;
1. Twinned data refinement
 Scales: 0.846(2) 0.154(2)
2. Fixed Uiso
 At 1.2 times of:
  All C(H) groups, All C(H,H) groups
3. Restrained distances
 F6A-C21A \\sim F5B-C21B \\sim F5A-C21A \\sim F4B-C21B \\sim F4A-C21A \\sim
F6B-C21B
 with sigma of 0.02
 F5A-C21A \\sim F4A-C21A \\sim F6A-C21A \\sim F4B-C21B \\sim F6B-C21B \\sim
F5B-C21B
 with sigma of 0.02
4. Uiso/Uaniso restraints and constraints
Uiso(C21A) = Uiso(C21B)
5. Rigid body (RIGU) restrains
 All non-hydrogen atoms
 with sigma for 1-2 distances of 0.004 and sigma for 1-3 distances of 0.004
6. Others
 Uiso(H6A)=Uiso(H6B)=Uiso(H6C)=FVAR(1)
 Uiso(H17A)=Uiso(H17B)=Uiso(H17C)=FVAR(2)
 Uiso(H18A)=Uiso(H18B)=Uiso(H18C)=FVAR(3)
 Uiso(H19A)=Uiso(H19B)=Uiso(H19C)=FVAR(4)
 Uiso(H23A)=Uiso(H23B)=Uiso(H23C)=FVAR(5)
 Uiso(H24A)=Uiso(H24B)=Uiso(H24C)=FVAR(6)
 Uiso(H25A)=Uiso(H25B)=Uiso(H25C)=FVAR(7)
 Uiso(H6'A)=Uiso(H6'B)=Uiso(H6'C)=FVAR(8)
 Uiso(H17D)=Uiso(H17E)=Uiso(H17F)=FVAR(9)
 Uiso(H18D)=Uiso(H18E)=Uiso(H18F)=FVAR(10)
 Uiso(H19D)=Uiso(H19E)=Uiso(H19F)=FVAR(11)
 Uiso(H23D)=Uiso(H23E)=Uiso(H23F)=FVAR(12)
 Uiso(H24D)=Uiso(H24E)=Uiso(H24F)=FVAR(13)
 Uiso(H25D)=Uiso(H25E)=Uiso(H25F)=FVAR(14)
 Fixed Sof: F4A(0.67) F5A(0.67) F6A(0.67) F4B(0.33) F5B(0.33) F6B(0.33)
 C21A(0.67) C21B(0.33) F7A'(0.85) F7B'(0.15)
7.a Ternary CH refined with riding coordinates:
 C8(H8), C8'(H8')
7.b Secondary CH2 refined with riding coordinates:
 C4(H4A,H4B), C4'(H4'A,H4'B)
7.c Aromatic/amide H refined with riding coordinates:
 C10(H10), C12(H12), C13(H13), C14(H14), C10'(H10'), C12'(H12'), C13'(H13'),
 C14'(H14')
7.d Idealised Me refined as rotating group:
 C6(H6A,H6B,H6C), C17(H17A,H17B,H17C), C18(H18A,H18B,H18C), C19(H19A,H19B,
 H19C), C23(H23A,H23B,H23C), C24(H24A,H24B,H24C), C25(H25A,H25B,H25C), C6'(H6'A,
 H6'B,H6'C), C17'(H17D,H17E,H17F), C18'(H18D,H18E,H18F), C19'(H19D,H19E,H19F),
 C23'(H23D,H23E,H23F), C24'(H24D,H24E,H24F), C25'(H25D,H25E,H25F)
;
_shelx_shelxl_version_number 2014/7
_olex2_diffrn_ambient_temperature_device 'Oxford Cryosystems'
_olex2_submission_special_instructions 'No special instructions were received'

loop_
_space_group_symop_operation_xyz
'x, y, z'
'-x, -y, -z'

loop_
_atom_site_label
_atom_site_type_symbol
_atom_site_fract_x
_atom_site_fract_y
_atom_site_fract_z
_atom_site_U_iso_or_equiv
_atom_site_adp_type
_atom_site_occupancy
_atom_site_site_symmetry_order
_atom_site_calc_flag
_atom_site_refinement_flags_posn
_atom_site_refinement_flags_adp
_atom_site_refinement_flags_occupancy
_atom_site_disorder_assembly
_atom_site_disorder_group
F1 F 1.0447(3) 0.8254(2) 0.27453(10) 0.0316(6) Uani 1 1 d . U . . .
F2 F 1.1334(4) 1.0048(3) 0.32646(12) 0.0467(8) Uani 1 1 d . U . . .
F3 F 0.9236(3) 0.9435(3) 0.27139(11) 0.0351(6) Uani 1 1 d . U . . .
F4A F 0.4885(5) 0.8301(6) 0.3822(3) 0.0470(14) Uani 0.67 1 d D U P A 1
F5A F 0.4801(8) 0.8574(9) 0.3017(3) 0.089(3) Uani 0.67 1 d D U P A 1
F6A F 0.5102(7) 1.0053(5) 0.3677(5) 0.083(3) Uani 0.67 1 d D U P A 1
F4B F 0.4704(19) 0.8131(13) 0.3578(6) 0.064(5) Uiso 0.33 1 d D U P B 2
F5B F 0.5016(18) 0.952(3) 0.3209(8) 0.095(6) Uani 0.33 1 d D U P B 2
F6B F 0.5449(15) 0.9952(14) 0.4055(5) 0.064(4) Uani 0.33 1 d D U P B 2
F7 F 0.5985(4) 0.3953(3) 0.26192(10) 0.0388(7) Uani 1 1 d . U . . .
O1 O 0.7546(3) 0.8501(2) 0.34481(11) 0.0186(6) Uani 1 1 d . U . . .
O2 O 0.8183(4) 1.0568(3) 0.36246(13) 0.0266(6) Uani 1 1 d . U . . .
O3 O 1.1462(3) 0.5622(3) 0.35854(11) 0.0198(6) Uani 1 1 d . U . . .
O4 O 1.1476(4) 0.5333(3) 0.44428(11) 0.0224(6) Uani 1 1 d . U . . .
O5 O 0.8279(3) 0.9308(2) 0.45201(11) 0.0184(6) Uani 1 1 d . U . . .
N N 0.8714(3) 0.7585(3) 0.42408(12) 0.0121(6) Uani 1 1 d . U . . .
C1 C 1.0039(5) 0.9097(4) 0.30583(16) 0.0209(8) Uani 1 1 d . U . . .
C2 C 0.9082(4) 0.8584(3) 0.34836(15) 0.0158(7) Uani 1 1 d . U . . .
C3 C 0.9567(4) 0.8059(3) 0.38319(14) 0.0124(7) Uani 1 1 d . U . . .
C4 C 1.0960(4) 0.7714(4) 0.38021(16) 0.0175(7) Uani 1 1 d . U . . .
H4A H 1.1939 0.8456 0.3870 0.021 Uiso 1 1 calc R . . . .
H4B H 1.0905 0.7191 0.3442 0.021 Uiso 1 1 calc R . . . .
C5 C 1.0860(4) 0.7001(3) 0.42532(14) 0.0131(7) Uani 1 1 d . U . . .
C6 C 1.1855(5) 0.7848(4) 0.47825(16) 0.0194(8) Uani 1 1 d . U . . .
H6A H 1.2950 0.8184 0.4723 0.025(7) Uiso 1 1 calc GR . . . .
H6B H 1.1740 0.7377 0.5066 0.025(7) Uiso 1 1 calc GR . . . .
H6C H 1.1511 0.8522 0.4898 0.025(7) Uiso 1 1 calc GR . . . .
C7 C 1.1308(4) 0.5885(3) 0.41089(15) 0.0147(7) Uani 1 1 d . U . . .
C8 C 0.9100(4) 0.6551(3) 0.43417(14) 0.0113(7) Uiso 1 1 d . U . . .
H8 H 0.9009 0.6499 0.4730 0.014 Uiso 1 1 calc R . . . .
C9 C 0.8049(4) 0.5326(3) 0.39743(14) 0.0118(6) Uani 1 1 d . U . . .
C10 C 0.7479(4) 0.5215(3) 0.34376(15) 0.0163(7) Uani 1 1 d . U . . .
H10 H 0.7722 0.5916 0.3285 0.020 Uiso 1 1 calc R . . . .
C11 C 0.6551(5) 0.4057(4) 0.31363(16) 0.0208(8) Uani 1 1 d . U . . .
C12 C 0.6146(5) 0.3006(4) 0.33342(17) 0.0210(8) Uani 1 1 d . U . . .
H12 H 0.5496 0.2226 0.3115 0.025 Uiso 1 1 calc R . . . .
C13 C 0.6722(5) 0.3131(3) 0.38626(17) 0.0210(8) Uani 1 1 d . U . . .
H13 H 0.6470 0.2423 0.4011 0.025 Uiso 1 1 calc R . . C 1
C14 C 0.7672(4) 0.4280(3) 0.41845(15) 0.0160(7) Uani 1 1 d . U . . .
H14 H 0.8061 0.4347 0.4548 0.019 Uiso 1 1 calc R . . . .
C15 C 0.8125(4) 0.8310(3) 0.45976(14) 0.0133(7) Uani 1 1 d . U . . .
C16 C 0.7289(4) 0.7837(3) 0.50688(15) 0.0163(7) Uani 1 1 d . U . . .
C17 C 0.8459(6) 0.7901(5) 0.55284(17) 0.0302(10) Uani 1 1 d . U . . .
H17A H 0.9327 0.8706 0.5606 0.045(9) Uiso 1 1 calc GR . . . .
H17B H 0.8854 0.7254 0.5419 0.045(9) Uiso 1 1 calc GR . . . .
H17C H 0.7946 0.7784 0.5855 0.045(9) Uiso 1 1 calc GR . . . .
C18 C 0.6025(6) 0.6546(4) 0.4882(2) 0.0370(12) Uani 1 1 d . U . . .
H18A H 0.6505 0.5961 0.4758 0.055(10) Uiso 1 1 calc GR . . . .
H18B H 0.5309 0.6531 0.4583 0.055(10) Uiso 1 1 calc GR . . . .
H18C H 0.5449 0.6319 0.5185 0.055(10) Uiso 1 1 calc GR . . . .
C19 C 0.6526(6) 0.8723(4) 0.52954(19) 0.0296(10) Uani 1 1 d . U . . .
H19A H 0.7332 0.9547 0.5437 0.033(8) Uiso 1 1 calc GR . . . .
H19B H 0.5941 0.8439 0.5589 0.033(8) Uiso 1 1 calc GR . . . .
H19C H 0.5815 0.8750 0.5005 0.033(8) Uiso 1 1 calc GR . . . .
C20 C 0.7287(5) 0.9543(4) 0.35592(17) 0.0214(8) Uani 1 1 d . U . . .
C21A C 0.5471(10) 0.9115(7) 0.3502(3) 0.0313(13) Uiso 0.67 1 d D U P A 1
C21B C 0.5633(19) 0.9277(13) 0.3625(5) 0.0313(13) Uiso 0.33 1 d D U P B 2
C22 C 1.1776(5) 0.4519(4) 0.33381(16) 0.0231(8) Uani 1 1 d . U . . .
C23 C 1.1857(8) 0.4640(5) 0.2752(2) 0.0469(14) Uani 1 1 d . U . . .
H23A H 1.0847 0.4580 0.2593 0.052(10) Uiso 1 1 calc GR . . . .
H23B H 1.2117 0.3980 0.2545 0.052(10) Uiso 1 1 calc GR . . . .
H23C H 1.2660 0.5438 0.2741 0.052(10) Uiso 1 1 calc GR . . . .
C24 C 1.3329(5) 0.4609(4) 0.3598(2) 0.0338(11) Uani 1 1 d . U . . .
H24A H 1.3540 0.3897 0.3422 0.038(8) Uiso 1 1 calc GR . . . .
H24B H 1.3289 0.4624 0.3986 0.038(8) Uiso 1 1 calc GR . . . .
H24C H 1.4159 0.5364 0.3553 0.038(8) Uiso 1 1 calc GR . . . .
C25 C 1.0422(5) 0.3373(4) 0.33827(17) 0.0243(8) Uani 1 1 d . U . . .
H25A H 1.0347 0.3355 0.3767 0.041(9) Uiso 1 1 calc GR . . . .
H25B H 1.0585 0.2645 0.3196 0.041(9) Uiso 1 1 calc GR . . . .
H25C H 0.9457 0.3374 0.3215 0.041(9) Uiso 1 1 calc GR . . . .
F1' F 0.8222(3) 0.5717(2) 0.19665(12) 0.0379(7) Uani 1 1 d . U . . .
F2' F 0.6816(3) 0.6583(3) 0.23478(10) 0.0385(7) Uani 1 1 d . U . . .
F3' F 0.7982(4) 0.7226(3) 0.16953(12) 0.0463(8) Uani 1 1 d . U . . .
F4' F 0.2882(4) 0.6863(3) 0.10699(13) 0.0487(8) Uani 1 1 d . U . . .
F5' F 0.2738(5) 0.7043(3) 0.19132(14) 0.0625(11) Uani 1 1 d . U . . .
F6' F 0.0938(4) 0.5616(4) 0.1340(2) 0.0782(13) Uani 1 1 d . U . . .
F7A' F 0.2610(4) 0.1647(3) 0.24315(12) 0.0337(7) Uani 0.85 1 d . U P D 1
F7B' F 0.136(2) -0.1730(17) 0.1059(8) 0.036(4) Uiso 0.15 1 d . U P E 2
O1' O 0.4789(3) 0.5968(3) 0.14850(11) 0.0219(6) Uani 1 1 d . U . . .
O2' O 0.2617(4) 0.4327(3) 0.15186(12) 0.0268(7) Uani 1 1 d . U . . .
O3' O 0.6803(3) 0.1569(3) 0.13878(11) 0.0211(6) Uani 1 1 d . U . . .
O4' O 0.6585(4) 0.0630(3) 0.05074(11) 0.0236(6) Uani 1 1 d . U . . .
O5' O 0.3988(3) 0.4980(2) 0.04669(11) 0.0179(5) Uani 1 1 d . U . . .
N' N 0.4356(4) 0.3459(3) 0.07677(12) 0.0133(6) Uani 1 1 d . U . . .
C1' C 0.7220(5) 0.6204(4) 0.18640(16) 0.0227(8) Uani 1 1 d . U . . .
C2' C 0.5803(5) 0.5356(3) 0.14727(15) 0.0184(7) Uani 1 1 d . U . . .
C3' C 0.5642(4) 0.4279(3) 0.11501(15) 0.0162(7) Uani 1 1 d . U . . .
C4' C 0.6811(4) 0.3687(3) 0.11864(15) 0.0173(7) Uani 1 1 d . U . . .
H4'A H 0.6881 0.3478 0.1544 0.021 Uiso 1 1 calc R . . . .
H4'B H 0.7857 0.4242 0.1131 0.021 Uiso 1 1 calc R . . . .
C5' C 0.6158(4) 0.2510(3) 0.07226(14) 0.0145(7) Uani 1 1 d . U . . .
C6' C 0.6741(5) 0.2767(4) 0.01877(16) 0.0212(8) Uani 1 1 d . U . . .
H6'A H 0.7872 0.3012 0.0223 0.032(8) Uiso 1 1 calc GR . . . .
H6'B H 0.6480 0.3431 0.0098 0.032(8) Uiso 1 1 calc GR . . . .
H6'C H 0.6245 0.2023 -0.0102 0.032(8) Uiso 1 1 calc GR . . . .
C7' C 0.6541(4) 0.1449(3) 0.08561(15) 0.0154(7) Uani 1 1 d . U . . .
C8' C 0.4383(4) 0.2213(3) 0.06732(14) 0.0124(7) Uani 1 1 d . U . . .
H8' H 0.3910 0.1767 0.0292 0.015 Uiso 1 1 calc R . . . .
C9' C 0.3521(4) 0.1444(3) 0.10591(14) 0.0134(7) Uani 1 1 d . U . . .
C10' C 0.3441(4) 0.1953(3) 0.15902(15) 0.0165(7) Uani 1 1 d . U . . .
H10' H 0.3869 0.2819 0.1725 0.020 Uiso 1 1 calc R . . . .
C11' C 0.2722(5) 0.1168(4) 0.19195(16) 0.0213(8) Uani 1 1 d . U . . .
C12' C 0.2057(5) -0.0093(4) 0.17410(17) 0.0233(8) Uani 1 1 d . U . . .
H12' H 0.1573 -0.0607 0.1978 0.028 Uiso 1 1 calc R . . . .
C13' C 0.2119(5) -0.0583(4) 0.12064(17) 0.0218(8) Uani 1 1 d . U . . .
H13' H 0.1655 -0.1448 0.1070 0.026 Uiso 1 1 calc R . . E 1
C14' C 0.2848(4) 0.0171(3) 0.08654(16) 0.0179(7) Uani 1 1 d . U . . .
H14' H 0.2891 -0.0179 0.0499 0.021 Uiso 1 1 calc R . . . .
C15' C 0.3532(4) 0.3878(3) 0.04322(14) 0.0137(7) Uani 1 1 d . U . . .
C16' C 0.2080(5) 0.2979(4) 0.00392(15) 0.0185(8) Uani 1 1 d . U . . .
C17' C 0.1279(5) 0.3765(4) -0.01480(19) 0.0278(9) Uani 1 1 d . U . . .
H17D H 0.1979 0.4334 -0.0342 0.050(10) Uiso 1 1 calc GR . . . .
H17E H 0.1026 0.4234 0.0169 0.050(10) Uiso 1 1 calc GR . . . .
H17F H 0.0320 0.3230 -0.0390 0.050(10) Uiso 1 1 calc GR . . . .
C18' C 0.2544(6) 0.2339(4) -0.04702(17) 0.0286(9) Uani 1 1 d . U . . .
H18D H 0.3387 0.2950 -0.0604 0.034(8) Uiso 1 1 calc GR . . . .
H18E H 0.1643 0.1941 -0.0753 0.034(8) Uiso 1 1 calc GR . . . .
H18F H 0.2897 0.1720 -0.0379 0.034(8) Uiso 1 1 calc GR . . . .
C19' C 0.0923(5) 0.2063(4) 0.03167(19) 0.0291(10) Uani 1 1 d . U . . .
H19D H -0.0056 0.1611 0.0073 0.041(9) Uiso 1 1 calc GR . . . .
H19E H 0.0726 0.2509 0.0654 0.041(9) Uiso 1 1 calc GR . . . .
H19F H 0.1360 0.1483 0.0401 0.041(9) Uiso 1 1 calc GR . . . .
C20' C 0.3283(5) 0.5358(4) 0.14826(16) 0.0224(8) Uani 1 1 d . U . . .
C21' C 0.2431(6) 0.6225(4) 0.1449(2) 0.0331(10) Uani 1 1 d . U . . .
C22' C 0.7269(5) 0.0704(4) 0.16253(16) 0.0216(8) Uani 1 1 d . U . . .
C23' C 0.7381(9) 0.1242(6) 0.2230(2) 0.0535(17) Uani 1 1 d . U . . .
H23D H 0.6350 0.1185 0.2321 0.077(14) Uiso 1 1 calc GR . . . .
H23E H 0.8105 0.2105 0.2318 0.077(14) Uiso 1 1 calc GR . . . .
H23F H 0.7758 0.0780 0.2441 0.077(14) Uiso 1 1 calc GR . . . .
C24' C 0.8817(5) 0.0759(5) 0.1461(2) 0.0359(11) Uani 1 1 d . U . . .
H24D H 0.8709 0.0451 0.1067 0.039(8) Uiso 1 1 calc GR . . . .
H24E H 0.9175 0.0249 0.1648 0.039(8) Uiso 1 1 calc GR . . . .
H24F H 0.9577 0.1611 0.1561 0.039(8) Uiso 1 1 calc GR . . . .
C25' C 0.6003(5) -0.0573(4) 0.14734(18) 0.0265(9) Uani 1 1 d . U . . .
H25D H 0.5029 -0.0545 0.1591 0.040(9) Uiso 1 1 calc GR . . . .
H25E H 0.6303 -0.1122 0.1652 0.040(9) Uiso 1 1 calc GR . . . .
H25F H 0.5857 -0.0879 0.1079 0.040(9) Uiso 1 1 calc GR . . . .

loop_
_atom_site_aniso_label
_atom_site_aniso_U_11
_atom_site_aniso_U_22
_atom_site_aniso_U_33
_atom_site_aniso_U_23
_atom_site_aniso_U_13
_atom_site_aniso_U_12
F1 0.0498(17) 0.0387(15) 0.0237(13) 0.0171(11) 0.0212(12) 0.0298(13)
F2 0.0452(17) 0.0457(17) 0.0283(15) 0.0143(13) 0.0107(12) -0.0091(14)
F3 0.0536(17) 0.0442(16) 0.0264(13) 0.0239(12) 0.0136(12) 0.0314(14)
F4A 0.015(2) 0.064(4) 0.068(4) 0.036(3) 0.011(2) 0.011(2)
F5A 0.035(3) 0.138(7) 0.074(5) -0.018(5) -0.027(3) 0.036(4)
F6A 0.035(3) 0.032(3) 0.183(10) 0.001(5) 0.025(5) 0.022(2)
F5B 0.052(9) 0.19(2) 0.087(13) 0.063(14) 0.010(9) 0.074(13)
F6B 0.044(7) 0.091(10) 0.066(8) 0.011(7) 0.021(6) 0.038(7)
F7 0.0483(17) 0.0343(15) 0.0196(13) 0.0018(11) -0.0105(12) 0.0039(13)
O1 0.0212(14) 0.0169(13) 0.0201(13) 0.0055(10) 0.0019(11) 0.0097(11)
O2 0.0309(16) 0.0185(14) 0.0332(17) 0.0099(12) 0.0019(13) 0.0109(12)
O3 0.0302(15) 0.0206(14) 0.0140(12) 0.0028(10) 0.0049(11) 0.0162(12)
O4 0.0343(16) 0.0251(15) 0.0159(13) 0.0057(11) 0.0014(11) 0.0201(13)
O5 0.0270(15) 0.0125(12) 0.0193(13) 0.0050(10) 0.0069(11) 0.0107(11)
N 0.0146(14) 0.0117(14) 0.0132(14) 0.0049(11) 0.0049(11) 0.0072(12)
C1 0.031(2) 0.0216(19) 0.0157(17) 0.0087(14) 0.0066(15) 0.0135(16)
C2 0.0205(17) 0.0145(17) 0.0152(16) 0.0051(13) 0.0063(13) 0.0088(14)
C3 0.0153(16) 0.0108(16) 0.0130(15) 0.0039(12) 0.0056(13) 0.0059(13)
C4 0.0172(17) 0.0206(18) 0.0214(18) 0.0104(15) 0.0086(14) 0.0115(15)
C5 0.0145(17) 0.0118(16) 0.0132(16) 0.0030(13) 0.0016(13) 0.0051(13)
C6 0.0186(19) 0.0162(18) 0.0204(18) -0.0027(14) -0.0016(14) 0.0072(15)
C7 0.0133(17) 0.0162(17) 0.0156(16) 0.0032(13) 0.0012(13) 0.0071(14)
C9 0.0124(16) 0.0115(16) 0.0131(16) 0.0025(12) 0.0048(12) 0.0063(13)
C10 0.0179(18) 0.0156(17) 0.0141(16) 0.0024(13) -0.0001(13) 0.0058(14)
C11 0.0212(19) 0.0204(18) 0.0149(17) -0.0029(14) -0.0027(14) 0.0054(15)
C12 0.0181(18) 0.0138(17) 0.0257(19) -0.0021(14) 0.0048(15) 0.0032(14)
C13 0.0228(19) 0.0111(17) 0.0273(19) 0.0039(14) 0.0110(15) 0.0038(15)
C14 0.0215(18) 0.0120(16) 0.0141(16) 0.0032(13) 0.0052(14) 0.0058(14)
C15 0.0123(16) 0.0113(15) 0.0145(16) 0.0010(12) 0.0013(13) 0.0034(13)
C16 0.0176(17) 0.0120(16) 0.0166(17) 0.0020(13) 0.0082(14) 0.0028(14)
C17 0.040(3) 0.042(3) 0.0133(18) 0.0078(17) 0.0080(17) 0.021(2)
C18 0.032(2) 0.020(2) 0.041(3) -0.0063(18) 0.021(2) -0.0056(18)
C19 0.037(2) 0.029(2) 0.031(2) 0.0100(18) 0.022(2) 0.019(2)
C20 0.027(2) 0.0184(18) 0.023(2) 0.0082(15) 0.0049(16) 0.0119(16)
C22 0.031(2) 0.0213(19) 0.0200(19) -0.0004(15) 0.0083(16) 0.0153(17)
C23 0.085(4) 0.041(3) 0.024(2) 0.003(2) 0.020(2) 0.036(3)
C24 0.023(2) 0.033(2) 0.047(3) 0.002(2) 0.0113(19) 0.0155(19)
C25 0.027(2) 0.026(2) 0.022(2) -0.0007(16) -0.0008(16) 0.0156(17)
F1' 0.0310(14) 0.0294(14) 0.0435(16) -0.0096(12) -0.0200(12) 0.0123(12)
F2' 0.0453(17) 0.0454(17) 0.0194(12) -0.0065(11) -0.0043(11) 0.0193(14)
F3' 0.0497(18) 0.0307(15) 0.0354(16) 0.0143(12) -0.0148(13) -0.0111(13)
F4' 0.069(2) 0.0523(19) 0.0520(18) 0.0277(15) 0.0166(16) 0.0457(18)
F5' 0.104(3) 0.064(2) 0.0449(18) -0.0012(16) 0.0107(18) 0.067(2)
F6' 0.0322(18) 0.055(2) 0.158(4) 0.031(2) 0.013(2) 0.0255(16)
F7A' 0.048(2) 0.0369(17) 0.0171(14) 0.0100(12) 0.0162(13) 0.0145(15)
O1' 0.0255(14) 0.0190(14) 0.0222(14) 0.0017(11) 0.0014(11) 0.0113(11)
O2' 0.0327(16) 0.0255(15) 0.0277(16) 0.0097(12) 0.0127(13) 0.0146(13)
O3' 0.0323(16) 0.0215(14) 0.0151(12) 0.0023(10) -0.0013(11) 0.0180(12)
O4' 0.0376(17) 0.0226(14) 0.0168(13) 0.0039(11) 0.0056(12) 0.0184(13)
O5' 0.0234(14) 0.0147(13) 0.0171(13) 0.0062(10) 0.0013(11) 0.0080(11)
N' 0.0163(14) 0.0113(14) 0.0129(14) 0.0030(11) 0.0019(11) 0.0058(11)
C1' 0.027(2) 0.0180(18) 0.0195(18) 0.0031(14) -0.0024(15) 0.0054(15)
C2' 0.0208(18) 0.0163(17) 0.0166(17) 0.0036(13) 0.0015(14) 0.0056(14)
C3' 0.0186(17) 0.0166(16) 0.0140(16) 0.0072(13) 0.0012(13) 0.0060(14)
C4' 0.0177(18) 0.0141(17) 0.0178(17) 0.0012(13) -0.0016(14) 0.0052(14)
C5' 0.0148(16) 0.0166(17) 0.0126(16) 0.0034(13) 0.0006(13) 0.0067(14)
C6' 0.023(2) 0.026(2) 0.0201(19) 0.0104(16) 0.0083(15) 0.0116(17)
C7' 0.0150(17) 0.0173(17) 0.0147(16) 0.0032(13) 0.0004(13) 0.0075(14)
C8' 0.0148(16) 0.0123(16) 0.0112(15) 0.0019(12) 0.0014(12) 0.0068(13)
C9' 0.0123(16) 0.0162(16) 0.0142(16) 0.0051(13) 0.0002(12) 0.0077(13)
C10' 0.0207(18) 0.0151(17) 0.0147(16) 0.0038(13) 0.0009(13) 0.0079(14)
C11' 0.025(2) 0.028(2) 0.0162(17) 0.0086(15) 0.0075(15) 0.0141(16)
C12' 0.022(2) 0.027(2) 0.028(2) 0.0185(16) 0.0092(16) 0.0106(16)
C13' 0.0158(18) 0.0170(18) 0.032(2) 0.0093(15) 0.0003(15) 0.0046(15)
C14' 0.0176(18) 0.0165(17) 0.0200(18) 0.0045(14) 0.0004(14) 0.0072(14)
C15' 0.0156(16) 0.0170(16) 0.0112(15) 0.0056(13) 0.0038(12) 0.0078(13)
C16' 0.0192(18) 0.0197(18) 0.0160(17) 0.0056(14) -0.0042(14) 0.0068(15)
C17' 0.025(2) 0.023(2) 0.035(2) 0.0070(18) -0.0085(18) 0.0095(17)
C18' 0.036(2) 0.032(2) 0.0174(19) 0.0001(16) -0.0048(17) 0.017(2)
C19' 0.0168(19) 0.033(2) 0.036(2) 0.0161(19) -0.0021(17) 0.0050(17)
C20' 0.028(2) 0.0240(19) 0.0154(18) 0.0034(15) 0.0059(15) 0.0111(16)
C21' 0.037(2) 0.032(2) 0.038(2) 0.0076(18) 0.0109(19) 0.0214(19)
C22' 0.032(2) 0.0223(19) 0.0173(18) 0.0057(15) -0.0045(15) 0.0179(17)
C23' 0.101(5) 0.054(3) 0.021(2) 0.006(2) -0.011(2) 0.051(4)
C24' 0.022(2) 0.030(2) 0.057(3) 0.013(2) -0.005(2) 0.0112(19)
C25' 0.028(2) 0.032(2) 0.031(2) 0.0156(18) 0.0094(17) 0.0194(18)

loop_
_atom_type_symbol
_atom_type_description
_atom_type_scat_dispersion_real
_atom_type_scat_dispersion_imag
_atom_type_scat_source
C C 0.0033 0.0016 'International Tables Vol C Tables 4.2.6.8 and 6.1.1.4'
H H 0.0000 0.0000 'International Tables Vol C Tables 4.2.6.8 and 6.1.1.4'
F F 0.0171 0.0103 'International Tables Vol C Tables 4.2.6.8 and 6.1.1.4'
N N 0.0061 0.0033 'International Tables Vol C Tables 4.2.6.8 and 6.1.1.4'
O O 0.0106 0.0060 'International Tables Vol C Tables 4.2.6.8 and 6.1.1.4'

loop_
_exptl_crystal_face_index_h
_exptl_crystal_face_index_k
_exptl_crystal_face_index_l
_exptl_crystal_face_perp_dist
1.00 0.00 0.00 0.0620
-1.00 0.00 0.00 0.0670
0.00 1.00 -1.00 0.0800
0.00 0.00 1.00 0.0350
0.00 0.00 -1.00 0.0760
0.00 -1.00 0.00 0.0980
1.00 -1.00 1.00 0.0590
0.00 -1.00 1.00 0.0900
-1.00 1.00 0.00 0.0900

loop_
_geom_angle_atom_site_label_1
_geom_angle_atom_site_label_2
_geom_angle_atom_site_label_3
_geom_angle
C20 O1 C2 118.7(3)
C7 O3 C22 121.7(3)
C3 N C8 108.4(3)
C15 N C3 120.2(3)
C15 N C8 127.4(3)
F1 C1 C2 111.8(3)
F2 C1 F1 106.7(4)
F2 C1 F3 108.0(3)
F2 C1 C2 113.2(3)
F3 C1 F1 105.2(3)
F3 C1 C2 111.5(3)
O1 C2 C1 117.1(3)
C3 C2 O1 119.7(3)
C3 C2 C1 122.4(3)
N C3 C4 109.6(3)
C2 C3 N 124.1(3)
C2 C3 C4 125.8(3)
C3 C4 C5 104.0(3)
C4 C5 C8 103.6(3)
C6 C5 C4 111.2(3)
C6 C5 C7 108.7(3)
C6 C5 C8 109.0(3)
C7 C5 C4 114.9(3)
C7 C5 C8 109.2(3)
O3 C7 C5 111.7(3)
O4 C7 O3 126.1(3)
O4 C7 C5 122.2(3)
N C8 C5 101.4(3)
N C8 C9 112.5(3)
C9 C8 C5 115.0(3)
C10 C9 C8 122.7(3)
C14 C9 C8 117.9(3)
C14 C9 C10 119.4(3)
C11 C10 C9 118.1(3)
F7 C11 C10 117.9(4)
F7 C11 C12 118.2(3)
C12 C11 C10 123.9(4)
C13 C12 C11 117.3(4)
C12 C13 C14 121.1(4)
C9 C14 C13 120.2(4)
O5 C15 N 118.3(3)
O5 C15 C16 121.0(3)
N C15 C16 120.7(3)
C17 C16 C15 110.8(3)
C17 C16 C19 107.0(3)
C18 C16 C15 112.3(3)
C18 C16 C17 111.4(4)
C18 C16 C19 108.6(4)
C19 C16 C15 106.5(3)
O1 C20 C21A 105.3(4)
O1 C20 C21B 111.0(6)
O2 C20 O1 129.0(4)
O2 C20 C21A 125.2(4)
O2 C20 C21B 120.0(6)
F4A C21A C20 109.2(6)
F5A C21A F4A 107.0(8)
F5A C21A F6A 109.9(9)
F5A C21A C20 113.5(7)
F6A C21A F4A 107.2(8)
F6A C21A C20 109.9(6)
F4B C21B F5B 100.1(16)
F4B C21B C20 117.6(13)
F5B C21B C20 107.4(12)
F6B C21B F4B 110.2(15)
F6B C21B F5B 106.8(16)
F6B C21B C20 113.3(12)
O3 C22 C23 101.2(3)
O3 C22 C24 110.3(3)
O3 C22 C25 109.2(3)
C23 C22 C24 110.8(4)
C25 C22 C23 111.4(4)
C25 C22 C24 113.3(4)
C20' O1' C2' 120.1(3)
C7' O3' C22' 122.4(3)
C3' N' C8' 109.0(3)
C15' N' C3' 121.9(3)
C15' N' C8' 126.6(3)
F1' C1' F2' 105.7(3)
F1' C1' F3' 107.9(4)
F1' C1' C2' 114.9(3)
F2' C1' C2' 110.7(3)
F3' C1' F2' 105.3(3)
F3' C1' C2' 111.7(3)
O1' C2' C1' 106.0(3)
C3' C2' O1' 128.4(4)
C3' C2' C1' 125.4(4)
N' C3' C4' 108.4(3)
C2' C3' N' 127.9(4)
C2' C3' C4' 123.5(3)
C3' C4' C5' 104.2(3)
C4' C5' C8' 102.0(3)
C6' C5' C4' 111.5(3)
C6' C5' C7' 109.3(3)
C6' C5' C8' 108.8(3)
C7' C5' C4' 112.8(3)
C7' C5' C8' 112.2(3)
O3' C7' C5' 111.5(3)
O4' C7' O3' 126.3(3)
O4' C7' C5' 122.3(3)
N' C8' C5' 101.8(3)
N' C8' C9' 114.0(3)
C9' C8' C5' 114.4(3)
C10' C9' C8' 122.7(3)
C10' C9' C14' 119.9(3)
C14' C9' C8' 117.4(3)
C9' C10' C11' 118.2(4)
F7A' C11' C10' 118.9(4)
F7A' C11' C12' 117.8(4)
C12' C11' C10' 123.2(4)
C11' C12' C13' 117.7(4)
F7B' C13' C12' 114.0(9)
F7B' C13' C14' 124.9(9)
C12' C13' C14' 120.8(4)
C13' C14' C9' 120.1(4)
O5' C15' N' 117.8(3)
O5' C15' C16' 120.9(3)
N' C15' C16' 121.3(3)
C17' C16' C15' 106.2(3)
C17' C16' C18' 106.9(3)
C17' C16' C19' 107.8(3)
C18' C16' C15' 110.8(3)
C19' C16' C15' 112.3(3)
C19' C16' C18' 112.5(4)
O1' C20' C21' 109.2(4)
O2' C20' O1' 128.7(4)
O2' C20' C21' 122.1(4)
F4' C21' C20' 112.5(4)
F5' C21' F4' 106.1(4)
F5' C21' C20' 110.2(4)
F6' C21' F4' 107.6(4)
F6' C21' F5' 109.1(4)
F6' C21' C20' 111.2(4)
O3' C22' C23' 100.8(3)
O3' C22' C24' 109.5(3)
O3' C22' C25' 110.5(3)
C24' C22' C23' 112.0(4)
C24' C22' C25' 113.5(4)
C25' C22' C23' 109.7(4)

loop_
_geom_bond_atom_site_label_1
_geom_bond_atom_site_label_2
_geom_bond_distance
F1 C1 1.345(5)
F2 C1 1.314(5)
F3 C1 1.339(5)
F4A C21A 1.362(8)
F5A C21A 1.280(8)
F6A C21A 1.304(8)
F4B C21B 1.305(13)
F5B C21B 1.310(13)
F6B C21B 1.287(13)
F7 C11 1.353(5)
O1 C2 1.398(5)
O1 C20 1.344(5)
O2 C20 1.178(5)
O3 C7 1.328(4)
O3 C22 1.494(4)
O4 C7 1.207(4)
O5 C15 1.210(4)
N C3 1.410(4)
N C8 1.481(4)
N C15 1.408(4)
C1 C2 1.504(5)
C2 C3 1.330(5)
C3 C4 1.507(5)
C4 C5 1.539(5)
C5 C6 1.533(5)
C5 C7 1.537(5)
C5 C8 1.568(5)
C8 C9 1.520(5)
C9 C10 1.398(5)
C9 C14 1.391(5)
C10 C11 1.380(5)
C11 C12 1.377(6)
C12 C13 1.376(6)
C13 C14 1.396(5)
C15 C16 1.537(5)
C16 C17 1.529(6)
C16 C18 1.526(5)
C16 C19 1.532(5)
C20 C21A 1.569(10)
C20 C21B 1.480(18)
C22 C23 1.519(6)
C22 C24 1.522(6)
C22 C25 1.511(6)
F1' C1' 1.316(5)
F2' C1' 1.343(5)
F3' C1' 1.333(5)
F4' C21' 1.327(6)
F5' C21' 1.321(6)
F6' C21' 1.296(6)
F7A' C11' 1.338(5)
F7B' C13' 1.263(19)
O1' C2' 1.399(5)
O1' C20' 1.320(5)
O2' C20' 1.187(5)
O3' C7' 1.325(4)
O3' C22' 1.480(4)
O4' C7' 1.205(5)
O5' C15' 1.217(4)
N' C3' 1.413(5)
N' C8' 1.483(4)
N' C15' 1.399(5)
C1' C2' 1.502(5)
C2' C3' 1.345(5)
C3' C4' 1.518(5)
C4' C5' 1.552(5)
C5' C6' 1.524(5)
C5' C7' 1.539(5)
C5' C8' 1.553(5)
C8' C9' 1.522(5)
C9' C10' 1.383(5)
C9' C14' 1.396(5)
C10' C11' 1.384(5)
C11' C12' 1.378(6)
C12' C13' 1.380(6)
C13' C14' 1.386(5)
C15' C16' 1.539(5)
C16' C17' 1.532(5)
C16' C18' 1.536(6)
C16' C19' 1.533(6)
C20' C21' 1.542(6)
C22' C23' 1.525(6)
C22' C24' 1.504(6)
C22' C25' 1.511(6)

loop_
_twin_individual_id
_twin_individual_mass_fraction_refined
1 0.846(2)
2 0.154(2)
